data_4113377
loop_
_publ_author_name
'Kunimitsu Nagayoshi'
'Md. Khayrul Kabir'
'Hiroshi Tobita'
'Kenji Honda'
'Mitsuhiro Kawahara'
'Motomi Katada'
'Keiichi Adachi'
'Hiroyuki Nishikawa'
'Isao Ikemoto'
'Hitoshi Kumagai'
'Yuko Hosokoshi'
'Katsuya Inoue'
'Susumu Kitagawa'
'Satoshi Kawata'

_publ_contact_author_address
;
    Department of Chemistry
    Graduate School of Science
    Osaka University
    Toyonaka, Osaka, 560-0043, Japan
;
_publ_contact_author_email ' kawata@chem.sci.osaka-u.ac.jp '
_publ_contact_author_fax ' +81-6-6850-5408'
_publ_contact_author_name ' Satoshi Kawata'
_publ_section_title
;
 Design of Novel Inorganic-Organic Hybrid Materials Based on
 Iron-Chloranilate Mononuclear Complexes: Characteristics of
 Hydrogen-Bond-Supported Layers toward the Intercalation of Guests
;
_journal_name_full 'Journal of the American Chemical Society'
_journal_page_first 221
_journal_page_last 232
_journal_paper_doi 10.1021/ja027895v
_journal_volume 125
_journal_year 2003
_chemical_formula_moiety 'C24 H12 Cl4 Fe O10 S8 '
_chemical_formula_sum 'C24 H12 Cl4 Fe O10 S8'
_chemical_formula_weight 914.55
_space_group_IT_number 12
_symmetry_cell_setting monoclinic
_symmetry_Int_Tables_number 12
_symmetry_space_group_name_Hall '-C 2y'
_symmetry_space_group_name_H-M 'C 1 2/m 1'
_cell_angle_alpha 90
_cell_angle_beta 100.56(4)
_cell_angle_gamma 90
_cell_formula_units_Z 2
_cell_length_a 7.184(5)
_cell_length_b 17.077(6)
_cell_length_c 13.744(4)
_cell_measurement_reflns_used 25
_cell_measurement_temperature 296.2
_cell_measurement_theta_max 14.5
_cell_measurement_theta_min 12.5
_cell_volume 1657.6(14)
_computing_cell_refinement 'MSC/AFC Diffractometer Control'
_computing_data_collection 'MSC/AFC Diffractometer Control'
_computing_data_reduction 'teXsan Ver. 1.11'
_computing_publication_material 'teXsan Ver. 1.11'
_computing_structure_refinement SHELXL97
_computing_structure_solution SIR88
_diffrn_measurement_device_type 'Rigaku AFC7R'
_diffrn_measurement_method \w-2\q
_diffrn_radiation_type 'Mo K\a'
_diffrn_radiation_wavelength 0.7107
_diffrn_reflns_av_R_equivalents 0.023
_diffrn_reflns_limit_h_max 9
_diffrn_reflns_limit_h_min 0
_diffrn_reflns_limit_k_max 22
_diffrn_reflns_limit_k_min 0
_diffrn_reflns_limit_l_max 17
_diffrn_reflns_limit_l_min -17
_diffrn_reflns_number 2120
_diffrn_reflns_theta_max 27.49
_diffrn_standards_decay_% 1.48
_diffrn_standards_interval_count 150
_diffrn_standards_number 3
_exptl_absorpt_coefficient_mu 1.334
_exptl_absorpt_correction_T_max 0.998
_exptl_absorpt_correction_T_min 0.924
_exptl_absorpt_correction_type psi-scan
_exptl_absorpt_process_details '(North, Phillips & Mathews, 1968)'
_exptl_crystal_colour black
_exptl_crystal_density_diffrn 1.832
_exptl_crystal_description plate
_exptl_crystal_size_max 0.240
_exptl_crystal_size_mid 0.100
_exptl_crystal_size_min 0.050
_refine_diff_density_max 0.33
_refine_diff_density_min -0.36
_refine_ls_extinction_coef 0.0000
_refine_ls_extinction_expression Fc^*^=kFc[1+0.001xFc^2^\l^3^/sin(2\q)]^-1/4^
_refine_ls_extinction_method SHELXL
_refine_ls_goodness_of_fit_ref 1.011
_refine_ls_hydrogen_treatment noref
_refine_ls_number_parameters 113
_refine_ls_number_reflns 1250
_refine_ls_R_factor_gt 0.0357
_refine_ls_shift/su_max 0.0010
_refine_ls_structure_factor_coef Fsqd
_refine_ls_weighting_details 'w = 1/[\s^2^(Fo^2^) + (0.0350P)^2^+0.0000P] where P=(Fo^2^+2Fc^2^)/3'
_refine_ls_weighting_scheme calc
_refine_ls_wR_factor_ref 0.1010
_reflns_number_gt 1250
_reflns_number_total 1965
_reflns_threshold_expression >2.0sigma(I)
_cod_data_source_file ja027895v-3_s1_1.cif
_cod_data_source_block Fe2+cattf+
_cod_original_cell_volume 1657(1)
_cod_original_formula_sum 'C24 H12 Cl4 Fe O10 S8 '
_cod_database_code 4113377

loop_
_symmetry_equiv_pos_as_xyz
x,y,z
x,-y,z
-x,-y,-z
-x,y,-z
1/2+x,1/2+y,z
1/2+x,1/2-y,z
1/2-x,1/2-y,-z
1/2-x,1/2+y,-z

loop_
_atom_site_label
_atom_site_type_symbol
_atom_site_fract_x
_atom_site_fract_y
_atom_site_fract_z
_atom_site_U_iso_or_equiv
_atom_site_adp_type
_atom_site_occupancy
_atom_site_calc_flag
_atom_site_refinement_flags
Fe1 Fe 1.0000 0.0000 1.0000 0.0280(2) Uani 1.00 d S
Cl1 Cl 0.9665(1) 0.23085(5) 1.22724(6) 0.0418(2) Uani 1.00 d .
S1 S 1.2694(1) 0.08515(6) 1.39239(7) 0.0488(3) Uani 1.00 d .
S2 S 1.2335(1) 0.08518(5) 1.62353(7) 0.0444(2) Uani 1.00 d .
O1 O 0.9907(3) 0.0931(1) 1.0934(2) 0.0330(5) Uani 1.00 d .
O2 O 0.9718(4) 0.3676(1) 1.0940(2) 0.0448(6) Uani 1.00 d .
O3 O 1.2921(5) 0.0000 1.0282(3) 0.0443(9) Uani 1.00 d S
C1 C 0.9944(4) 0.1607(2) 1.0545(2) 0.0264(6) Uani 1.00 d .
C2 C 0.9851(4) 0.2307(2) 1.1039(2) 0.0287(6) Uani 1.00 d .
C3 C 0.9880(4) 0.3033(2) 1.0546(2) 0.0306(7) Uani 1.00 d .
C4 C 1.2610(6) 0.0000 1.4590(3) 0.036(1) Uani 1.00 d S
C5 C 1.2435(7) 0.0000 1.5568(3) 0.035(1) Uani 1.00 d S
C6 C 1.2866(6) 0.0384(2) 1.2826(3) 0.057(1) Uani 1.00 d .
C7 C 1.2281(5) 0.0386(2) 1.7343(3) 0.0512(9) Uani 1.00 d .
H1 H 1.3757 0.0426 1.0394 0.0699 Uiso 1.00 calc .
H2 H 1.3124 0.0780 1.2232 0.0699 Uiso 1.00 calc .
H3 H 1.2379 0.0779 1.7985 0.0699 Uiso 1.00 calc .

loop_
_atom_site_aniso_label
_atom_site_aniso_U_11
_atom_site_aniso_U_22
_atom_site_aniso_U_33
_atom_site_aniso_U_12
_atom_site_aniso_U_13
_atom_site_aniso_U_23
Fe1 0.0386(5) 0.0145(4) 0.0328(5) 0.0000 0.0116(4) 0.0000
Cl1 0.0574(5) 0.0385(5) 0.0320(4) 0.0003(4) 0.0146(4) -0.0053(3)
S1 0.0500(6) 0.0536(6) 0.0433(5) 0.0070(5) 0.0099(5) 0.0127(4)
S2 0.0503(6) 0.0386(5) 0.0460(5) 0.0039(4) 0.0133(4) -0.0033(4)
O1 0.049(1) 0.020(1) 0.031(1) 0.0001(9) 0.012(1) 0.0031(8)
O2 0.067(2) 0.021(1) 0.046(1) 0.005(1) 0.008(1) -0.0060(10)
O3 0.036(2) 0.018(1) 0.079(3) 0.0000 0.012(2) 0.0000
C1 0.027(1) 0.023(1) 0.030(2) 0.000(1) 0.007(1) 0.001(1)
C2 0.034(2) 0.027(2) 0.026(1) -0.002(1) 0.007(1) -0.003(1)
C3 0.034(2) 0.021(1) 0.036(2) 0.001(1) 0.004(1) -0.004(1)
C4 0.033(2) 0.042(3) 0.032(2) 0.0000 0.000(2) 0.0000
C5 0.034(2) 0.035(2) 0.038(3) 0.0000 0.009(2) 0.0000
C6 0.050(2) 0.087(3) 0.034(2) 0.003(2) 0.005(2) 0.010(2)
C7 0.052(2) 0.063(2) 0.041(2) 0.001(2) 0.015(2) -0.005(2)

loop_
_atom_type_symbol
_atom_type_description
_atom_type_scat_dispersion_real
_atom_type_scat_dispersion_imag
_atom_type_scat_source
Fe Fe 0.346 0.844
;International Tables for Crystallography
(1992, Vol. C, Tables 4.2.6.8 and 6.1.1.4)
;
Cl Cl 0.148 0.159
;International Tables for Crystallography
(1992, Vol. C, Tables 4.2.6.8 and 6.1.1.4)
;
S S 0.125 0.123
;International Tables for Crystallography
(1992, Vol. C, Tables 4.2.6.8 and 6.1.1.4)
;
O O 0.011 0.006
;International Tables for Crystallography
(1992, Vol. C, Tables 4.2.6.8 and 6.1.1.4)
;
C C 0.003 0.002
;International Tables for Crystallography
(1992, Vol. C, Tables 4.2.6.8 and 6.1.1.4)
;
H H 0.000 0.000
;International Tables for Crystallography
(1992, Vol. C, Table 6.1.1.4)
;

loop_
_geom_angle_atom_site_label_1
_geom_angle_atom_site_label_2
_geom_angle_atom_site_label_3
_geom_angle
_geom_angle_site_symmetry_1
_geom_angle_site_symmetry_3
_geom_angle_publ_flag
O1 FE1 O1 101.6(1) . 2_555 yes
O1 FE1 O1 180.0000(1) . 3_757 yes
O1 FE1 O1 78.4(1) . 4_757 yes
O1 FE1 O3 91.78(9) . . yes
O1 FE1 O3 88.22(9) . 3_757 yes
O1 FE1 O1 78.4(1) 2_555 3_757 yes
O1 FE1 O1 180.0000(1) 2_555 4_757 yes
O1 FE1 O3 91.78(9) 2_555 . yes
O1 FE1 O3 88.22(9) 2_555 3_757 yes
O1 FE1 O1 101.6(1) 3_757 4_757 yes
O1 FE1 O3 88.22(9) 3_757 . yes
O1 FE1 O3 91.78(9) 3_757 3_757 yes
O1 FE1 O3 88.22(9) 4_757 . yes
O1 FE1 O3 91.78(9) 4_757 3_757 yes
O3 FE1 O3 180.0 . 3_757 yes
C4 S1 C6 95.1(2) . . yes
C5 S2 C7 95.2(2) . . yes
FE1 O1 C1 115.7(2) . . yes
O1 C1 C1 115.1(2) . 4_757 yes
O1 C1 C2 124.8(3) . . yes
C1 C1 C2 120.1(2) 4_757 . yes
CL1 C2 C1 120.2(2) . . yes
CL1 C2 C3 118.7(2) . . yes
C1 C2 C3 121.1(3) . . yes
O2 C3 C2 123.8(3) . . yes
O2 C3 C3 117.5(2) . 4_757 yes
C2 C3 C3 118.7(2) . 4_757 yes
S1 C4 S1 114.9(3) . 2_555 yes
S1 C4 C5 122.6(1) . . yes
S1 C4 C5 122.6(1) 2_555 . yes
S2 C5 S2 114.7(3) . 2_555 yes
S2 C5 C4 122.7(1) . . yes
S2 C5 C4 122.7(1) 2_555 . yes
S1 C6 C6 117.4(1) . 2_555 yes
S2 C7 C7 117.4(1) . 2_555 yes

loop_
_geom_bond_atom_site_label_1
_geom_bond_atom_site_label_2
_geom_bond_distance
_geom_bond_site_symmetry_2
_geom_bond_publ_flag
FE1 O1 2.053(2) . yes
FE1 O1 2.053(2) 2_555 yes
FE1 O1 2.053(2) 3_757 yes
FE1 O1 2.053(2) 4_757 yes
FE1 O3 2.063(4) . yes
FE1 O3 2.063(4) 3_757 yes
CL1 C2 1.725(3) . yes
S1 C4 1.725(3) . yes
S1 C6 1.731(4) . yes
S2 C5 1.728(3) . yes
S2 C7 1.725(4) . yes
O1 C1 1.274(3) . yes
O2 C3 1.238(4) . yes
C1 C1 1.514(6) 4_757 yes
C1 C2 1.383(4) . yes
C2 C3 1.414(4) . yes
C3 C3 1.542(6) 4_757 yes
C4 C5 1.373(7) . yes
C6 C6 1.313(8) 2_555 yes
C7 C7 1.320(8) 2_555 yes

loop_
_geom_contact_atom_site_label_1
_geom_contact_atom_site_label_2
_geom_contact_distance
_geom_contact_site_symmetry_2
S1 S2 3.579(3) 4_758
S2 C6 3.544(4) 4_858
O1 C7 3.210(5) 4_758
O1 O2 3.520(4) 6_555
O2 O3 2.678(3) 5_455
O2 C7 3.304(4) 7_758
O2 C1 3.407(5) 6_455
O2 O3 3.443(4) 7_757
O2 C6 3.512(5) 6_455
O3 O3 3.221(7) 3_857
C1 C3 3.568(5) 7_657
C1 C3 3.599(5) 6_555
C2 C3 3.559(5) 6_455
C4 C4 3.412(9) 3_858
C4 C5 3.591(7) 3_758
C5 C5 3.560(9) 3_758
C6 C7 3.537(6) 4_858
